data_8103991
loop_
_publ_author_name
'Hoffmann, K.'
'Albert, B.'

_publ_section_title
;
 Crystal structures of M2 [B10 H10] (M= Na, K, Rb) via real space
 simulated annealing powder techniques
;
_journal_name_full 'Zeitschrift fuer Kristallographie (149,1979-)'
_journal_page_first 142
_journal_page_last 146
_journal_volume 220
_journal_year 2005
_chemical_formula_sum 'B10 H10 K2'
_chemical_name_systematic 'K2 (B10 H10)'
_space_group_IT_number 14
_symmetry_space_group_name_Hall '-P 2yn'
_symmetry_space_group_name_H-M 'P 1 21/n 1'
_cell_angle_alpha 90
_cell_angle_beta 93.357
_cell_angle_gamma 90
_cell_formula_units_Z 4
_cell_length_a 12.8554
_cell_length_b 11.1784
_cell_length_c 6.8227
_cell_volume 978.759
_citation_journal_id_ASTM ZEKRDZ
_cod_data_source_file Hoffmann_ZEKRDZ_2005_1650.cif
_cod_data_source_block H10B10K2
_cod_original_cell_volume 978.7587
_cod_original_sg_symbol_Hall '-P 2ybc (x-z,y,z)'
_cod_original_formula_sum 'H10 B10 K2'
_cod_database_code 8103991

loop_
_symmetry_equiv_pos_as_xyz
x,y,z
-x+1/2,y+1/2,-z+1/2
-x,-y,-z
x-1/2,-y-1/2,z-1/2

loop_
_atom_site_label
_atom_site_type_symbol
_atom_site_fract_x
_atom_site_fract_y
_atom_site_fract_z
_atom_site_occupancy
_atom_site_U_iso_or_equiv
B8 B-1 0.73 0.159 0.907 1 0.0
H5 H+1 0.494 0.131 0.52 1 0.0
H10 H+1 0.628 0.378 0.484 1 0.0
B9 B-1 0.637 0.239 0.025 1 0.0
H6 H+1 0.785 0.378 0.83 1 0.0
H3 H+1 0.602 0.005 0.91 1 0.0
H7 H+1 0.812 0.12 0.96 1 0.0
B1 B-1 0.497 0.317 0.709 1 0.0
H2 H+1 0.581 0.458 0.93 1 0.0
B2 B-1 0.684 0.174 0.662 1 0.0
B4 B-1 0.721 0.301 0.827 1 0.0
H9 H+1 0.443 0.21 0.01 1 0.0
K2 K+1 0.9447 0.1367 0.7634 1 0.0
H4 H+1 0.416 0.36 0.66 1 0.0
B6 B-1 0.595 0.36 0.873 1 0.0
B7 B-1 0.51 0.219 0.9 1 0.0
K1 K+1 0.3333 0.0365 0.728 1 0.0
B5 B-1 0.61 0.107 0.868 1 0.0
H1 H+1 0.736 0.126 0.55 1 0.0
H8 H+1 0.65 0.267 0.193 1 0.0
B3 B-1 0.543 0.177 0.651 1 0.0
B10 B-1 0.622 0.318 0.625 1 0.0
